data_4349660
loop_
_publ_author_name
'Piecha-Bisiorek, A.'
'G\;agor, A.'
'Isakov, D.'
'Zieli\'nski, P.'
'Ga\/l\;azka, M.'
'Jakubas, R.'

_publ_section_title
;
 Phase sequence in diisopropylammonium iodide: avoided ferroelectricity by
 the appearance of a reconstructed phase
;
_journal_issue 3
_journal_name_full 'Inorganic Chemistry Frontiers'
_journal_page_first 553
_journal_paper_doi 10.1039/C6QI00583G
_journal_volume 4
_journal_year 2017
_chemical_formula_sum 'C6 H16 I N'
_chemical_formula_weight 229.10
_space_group_crystal_system monoclinic
_space_group_IT_number 11
_space_group_name_Hall '-P 2yb'
_space_group_name_H-M_alt 'P 1 21/m 1'
_audit_creation_method SHELXL-2014/7
_audit_update_record
;
2016-12-06 deposited with the CCDC.
2017-01-09 downloaded from the CCDC.
;
_cell_angle_alpha 90
_cell_angle_beta 118.950(11)
_cell_angle_gamma 90
_cell_formula_units_Z 2
_cell_length_a 8.2911(14)
_cell_length_b 8.3667(14)
_cell_length_c 8.3092(14)
_cell_measurement_reflns_used 1308
_cell_measurement_temperature 405(2)
_cell_measurement_theta_max 29.6948
_cell_measurement_theta_min 2.7983
_cell_volume 504.38(16)
_computing_cell_refinement
;
CrysAlis RED, Oxford Diffraction Ltd.,
Version 1.171.33.42 (release 29-05-2009 CrysAlis171 .NET)
(compiled May 29 2009,17:40:42)
;
_computing_data_collection
;
CrysAlis CCD, Oxford Diffraction Ltd.,
Version 1.171.33.42 (release 29-05-2009 CrysAlis171 .NET)
(compiled May 29 2009,17:40:42)
;
_computing_data_reduction
;
CrysAlis RED, Oxford Diffraction Ltd.,
Version 1.171.33.42 (release 29-05-2009 CrysAlis171 .NET)
(compiled May 29 2009,17:40:42)
;
_computing_structure_refinement 'SHELXL-2014/7 (Sheldrick, 2014)'
_diffrn_ambient_temperature 405(2)
_diffrn_detector_area_resol_mean 8.4350
_diffrn_measured_fraction_theta_full 0.987
_diffrn_measured_fraction_theta_max 0.987
_diffrn_measurement_device_type 'Xcalibur, Sapphire1, long nozzle'
_diffrn_radiation_monochromator graphite
_diffrn_radiation_source 'Enhance (Mo) X-ray Source'
_diffrn_radiation_type 'Mo K\a'
_diffrn_radiation_wavelength 0.7107
_diffrn_reflns_av_R_equivalents 0.0501
_diffrn_reflns_av_unetI/netI 0.0548
_diffrn_reflns_Laue_measured_fraction_full 0.987
_diffrn_reflns_Laue_measured_fraction_max 0.987
_diffrn_reflns_limit_h_max 10
_diffrn_reflns_limit_h_min -8
_diffrn_reflns_limit_k_max 10
_diffrn_reflns_limit_k_min -10
_diffrn_reflns_limit_l_max 9
_diffrn_reflns_limit_l_min -10
_diffrn_reflns_number 5046
_diffrn_reflns_point_group_measured_fraction_full 0.987
_diffrn_reflns_point_group_measured_fraction_max 0.987
_diffrn_reflns_theta_full 25.677
_diffrn_reflns_theta_max 25.677
_diffrn_reflns_theta_min 2.801
_exptl_absorpt_coefficient_mu 3.104
_exptl_absorpt_correction_T_max 1.00000
_exptl_absorpt_correction_T_min 0.68933
_exptl_absorpt_correction_type multi-scan
_exptl_absorpt_process_details
;
CrysAlis RED, Oxford Diffraction Ltd.,
Version 1.171.33.42 (release 29-05-2009 CrysAlis171 .NET)
(compiled May 29 2009,17:40:42)
Empirical absorption correction using spherical harmonics,
 implemented in SCALE3 ABSPACK scaling algorithm.
;
_exptl_crystal_density_diffrn 1.508
_exptl_crystal_description prism
_exptl_crystal_F_000 224
_exptl_crystal_size_max 0.21
_exptl_crystal_size_mid 0.15
_exptl_crystal_size_min 0.13
_refine_diff_density_max 0.535
_refine_diff_density_min -0.619
_refine_diff_density_rms 0.106
_refine_ls_extinction_method none
_refine_ls_goodness_of_fit_ref 0.808
_refine_ls_hydrogen_treatment constr
_refine_ls_matrix_type full
_refine_ls_number_parameters 37
_refine_ls_number_reflns 1018
_refine_ls_number_restraints 15
_refine_ls_restrained_S_all 0.904
_refine_ls_R_factor_all 0.1129
_refine_ls_R_factor_gt 0.0551
_refine_ls_shift/su_max 0.014
_refine_ls_shift/su_mean 0.010
_refine_ls_structure_factor_coef Fsqd
_refine_ls_weighting_details 'w=1/[\s^2^(Fo^2^)+(0.0970P)^2^] where P=(Fo^2^+2Fc^2^)/3'
_refine_ls_weighting_scheme calc
_refine_ls_wR_factor_gt 0.1411
_refine_ls_wR_factor_ref 0.1548
_reflns_Friedel_coverage 0.000
_reflns_number_gt 422
_reflns_number_total 1018
_reflns_threshold_expression 'I > 2\s(I)'
_cod_data_source_file c6qi00583g3.cif
_cod_data_source_block p21m
_cod_original_cell_volume 504.38(15)
_cod_original_sg_symbol_H-M 'P 21/m'
_cod_database_code 4349660
_shelx_shelxl_version_number 2014/7
_shelx_space_group_comment
;
The symmetry employed for this shelxl refinement is uniquely defined
by the following loop, which should always be used as a source of
symmetry information in preference to the above space-group names.
They are only intended as comments.
;

loop_
_space_group_symop_operation_xyz
'x, y, z'
'-x, y+1/2, -z'
'-x, -y, -z'
'x, -y-1/2, z'

loop_
_atom_site_label
_atom_site_type_symbol
_atom_site_fract_x
_atom_site_fract_y
_atom_site_fract_z
_atom_site_U_iso_or_equiv
_atom_site_adp_type
_atom_site_occupancy
_atom_site_site_symmetry_order
_atom_site_calc_flag
_atom_site_refinement_flags_posn
_atom_site_refinement_flags_adp
_atom_site_refinement_flags_occupancy
I1 I 0.34981(6) 0.2500 0.64795(6) 0.12478(19) Uani 1 2 d S T P
C4 C 0.6222(6) 0.2500 0.2974(5) 0.229(6) Uiso 1 2 d DS . P
C3 C 0.9152(14) 0.1234(5) 0.7106(12) 0.244(9) Uiso 0.5 1 d D . P
H3A H 0.8110 0.0753 0.7123 0.367 Uiso 0.5 1 calc R U P
H3B H 1.0182 0.1243 0.8329 0.367 Uiso 0.5 1 calc R U P
H3C H 0.9465 0.0630 0.6313 0.367 Uiso 0.5 1 calc R U P
C1 C 0.8676(8) 0.2948(6) 0.6394(6) 0.162(5) Uiso 0.5 1 d D . P
N1 N 0.6778(6) 0.3051(5) 0.4812(4) 0.217(6) Uiso 0.5 1 d D . P
H1A H 0.6054 0.2547 0.5164 0.260 Uiso 0.5 2 calc R U P
H1B H 0.6466 0.4079 0.4707 0.260 Uiso 0.5 1 calc R U P
C6 C 0.7554(5) 0.2152(9) 0.2360(5) 0.110(3) Uiso 0.5 1 d D . P
H6A H 0.8427 0.3011 0.2709 0.165 Uiso 0.5 1 calc R U P
H6B H 0.6926 0.2038 0.1046 0.165 Uiso 0.5 1 calc R U P
H6C H 0.8189 0.1177 0.2917 0.165 Uiso 0.5 1 calc R U P
C5 C 0.4236(6) 0.2500 0.1632(9) 0.231(6) Uiso 1 2 d DS . P
H5A H 0.3545 0.2767 0.2245 0.347 Uiso 0.5 1 calc R U P
H5B H 0.3878 0.1459 0.1088 0.347 Uiso 0.5 1 calc R U P
H5C H 0.3994 0.3274 0.0689 0.347 Uiso 0.5 1 calc R U P
C2 C 0.8983(13) 0.4061(6) 0.7934(6) 0.163(5) Uiso 0.5 1 d D . P
H2A H 0.8763 0.5141 0.7488 0.245 Uiso 0.5 1 calc R U P
H2B H 1.0231 0.3961 0.8908 0.245 Uiso 0.5 1 calc R U P
H2C H 0.8152 0.3793 0.8390 0.245 Uiso 0.5 1 calc R U P
H1 H 0.9473 0.2878 0.5973 0.245 Uiso 0.5 1 d . U P
H4 H 0.6039 0.1572 0.3406 0.245 Uiso 0.5 1 d . U P

loop_
_atom_site_aniso_label
_atom_site_aniso_U_11
_atom_site_aniso_U_22
_atom_site_aniso_U_33
_atom_site_aniso_U_23
_atom_site_aniso_U_13
_atom_site_aniso_U_12
I1 0.1303(3) 0.1332(4) 0.1326(3) 0.000 0.08086(17) 0.000

loop_
_atom_type_symbol
_atom_type_description
_atom_type_scat_dispersion_real
_atom_type_scat_dispersion_imag
_atom_type_scat_source
C C 0.0033 0.0016 'International Tables Vol C Tables 4.2.6.8 and 6.1.1.4'
H H 0.0000 0.0000 'International Tables Vol C Tables 4.2.6.8 and 6.1.1.4'
N N 0.0061 0.0033 'International Tables Vol C Tables 4.2.6.8 and 6.1.1.4'
I I -0.4742 1.8119 'International Tables Vol C Tables 4.2.6.8 and 6.1.1.4'

loop_
_geom_angle_atom_site_label_1
_geom_angle_atom_site_label_2
_geom_angle_atom_site_label_3
_geom_angle
_geom_angle_site_symmetry_1
_geom_angle_site_symmetry_3
N1 C4 C6 121.9(3) . .
N1 C4 C6 121.9(3) 4_565 4_565
N1 C4 C5 117.9(5) . .
C6 C4 C5 119.6(4) . .

loop_
_geom_bond_atom_site_label_1
_geom_bond_atom_site_label_2
_geom_bond_distance
C4 N1 1.441(5)
C4 C6 1.453(6)
C4 C5 1.475(5)
C4 H4 0.8991
C3 C1 1.528(6)
C3 H3A 0.9600
C3 H3B 0.9600
C3 H3C 0.9600
C1 N1 1.487(5)
C1 C2 1.501(6)
C1 H1 0.8867
N1 H1A 0.8900
N1 H1B 0.8900
C6 H6A 0.9600
C6 H6B 0.9600
C6 H6C 0.9600
C5 H5A 0.9600
C5 H5B 0.9600
C5 H5C 0.9600
C2 H2A 0.9600
C2 H2B 0.9600
C2 H2C 0.9600

loop_
_geom_hbond_atom_site_label_D
_geom_hbond_atom_site_label_H
_geom_hbond_atom_site_label_A
_geom_hbond_distance_DH
_geom_hbond_distance_HA
_geom_hbond_distance_DA
_geom_hbond_angle_DHA
_geom_hbond_site_symmetry_A
N1 H1A I1 0.89 2.82 3.629(6) 152.5 4_565
N1 H1A I1 0.89 2.82 3.629(6) 152.5 .
N1 H1B I1 0.89 3.03 3.850(4) 153.7 3_666
